data_4078559
loop_
_publ_author_name
'Zhang, Qiang'
'Xiang, Li'
'Deng, Liang'

_publ_section_title
;
 Dinuclear Iron--Imido Complexes withN-Heterocyclic Carbene Ligation:
 Synthesis, Structure, and Redox Reactivity
;
_journal_issue 12
_journal_name_full Organometallics
_journal_page_first 4537
_journal_paper_doi 10.1021/om300319n
_journal_volume 31
_journal_year 2012
_chemical_formula_moiety 'C46 H74 Cl2 Fe2 N6'
_chemical_formula_sum 'C46 H76 Cl2 Fe2 N6'
_chemical_formula_weight 893.73
_chemical_name_systematic
; 
 ? 
;
_space_group_IT_number 14
_symmetry_cell_setting monoclinic
_symmetry_space_group_name_Hall '-P 2ybc'
_symmetry_space_group_name_H-M 'P 1 21/c 1'
_atom_sites_solution_hydrogens geom
_atom_sites_solution_primary direct
_atom_sites_solution_secondary difmap
_audit_creation_method SHELXL-97
_cell_angle_alpha 90.00
_cell_angle_beta 112.65
_cell_angle_gamma 90.00
_cell_formula_units_Z 4
_cell_length_a 19.450(5)
_cell_length_b 10.598(3)
_cell_length_c 25.250(7)
_cell_measurement_reflns_used 9277
_cell_measurement_temperature 296(2)
_cell_measurement_theta_max 27.52
_cell_measurement_theta_min 2.27
_cell_volume 4803(2)
_computing_cell_refinement 'Bruker SAINT'
_computing_data_collection 'Bruker APEX2'
_computing_data_reduction 'Bruker SAINT'
_computing_molecular_graphics 'Bruker SHELXTL'
_computing_publication_material 'Bruker SHELXTL'
_computing_structure_refinement 'SHELXL-97 (Sheldrick, 2008)'
_computing_structure_solution 'SHELXS-97 (Sheldrick, 2008)'
_diffrn_ambient_temperature 296(2)
_diffrn_measured_fraction_theta_full 0.992
_diffrn_measured_fraction_theta_max 0.992
_diffrn_measurement_device_type 'Bruker APEX-II CCD'
_diffrn_measurement_method '\f and \w scans'
_diffrn_radiation_monochromator graphite
_diffrn_radiation_source 'fine-focus sealed tube'
_diffrn_radiation_type MoK\a
_diffrn_radiation_wavelength 0.71073
_diffrn_reflns_av_R_equivalents 0.0362
_diffrn_reflns_av_sigmaI/netI 0.0343
_diffrn_reflns_limit_h_max 23
_diffrn_reflns_limit_h_min -25
_diffrn_reflns_limit_k_max 13
_diffrn_reflns_limit_k_min -13
_diffrn_reflns_limit_l_max 32
_diffrn_reflns_limit_l_min -32
_diffrn_reflns_number 34749
_diffrn_reflns_theta_full 27.56
_diffrn_reflns_theta_max 27.56
_diffrn_reflns_theta_min 1.68
_exptl_absorpt_coefficient_mu 0.752
_exptl_absorpt_correction_T_max 0.9286
_exptl_absorpt_correction_T_min 0.5383
_exptl_absorpt_correction_type multi-scan
_exptl_absorpt_process_details sadabs
_exptl_crystal_colour brown
_exptl_crystal_density_diffrn 1.239
_exptl_crystal_density_method 'not measured'
_exptl_crystal_description needle
_exptl_crystal_F_000 1920
_exptl_crystal_size_max 0.94
_exptl_crystal_size_mid 0.27
_exptl_crystal_size_min 0.10
_refine_diff_density_max 0.445
_refine_diff_density_min -0.390
_refine_diff_density_rms 0.071
_refine_ls_extinction_method none
_refine_ls_goodness_of_fit_ref 1.071
_refine_ls_hydrogen_treatment constr
_refine_ls_matrix_type full
_refine_ls_number_parameters 525
_refine_ls_number_reflns 11028
_refine_ls_number_restraints 0
_refine_ls_restrained_S_all 1.071
_refine_ls_R_factor_all 0.0396
_refine_ls_R_factor_gt 0.0313
_refine_ls_shift/su_max 0.054
_refine_ls_shift/su_mean 0.002
_refine_ls_structure_factor_coef Fsqd
_refine_ls_weighting_details 'calc w=1/[\s^2^(Fo^2^)+(0.0538P)^2^+1.0043P] where P=(Fo^2^+2Fc^2^)/3'
_refine_ls_weighting_scheme calc
_refine_ls_wR_factor_gt 0.0854
_refine_ls_wR_factor_ref 0.0937
_reflns_number_gt 9467
_reflns_number_total 11028
_reflns_threshold_expression >2sigma(I)
_cod_data_source_file om300319n_si_001.cif
_cod_data_source_block 4
_cod_depositor_comments
;
The following automatic conversions were performed:

'_symmetry_cell_setting' value 'Monoclinic' changed to 'monoclinic'
according to /home/saulius/struct/CIF-dictionaries/cif_core.dic
dictionary named 'cif_core.dic' version 2.4.1 from 2010-06-29.

Automatic conversion script
Id: cif_fix_values 1891 2012-01-12 08:04:46Z andrius 
;
_cod_original_sg_symbol_H-M P2(1)/c
_cod_database_code 4078559

loop_
_symmetry_equiv_pos_as_xyz
'x, y, z'
'-x, y+1/2, -z+1/2'
'-x, -y, -z'
'x, -y-1/2, z-1/2'

loop_
_atom_site_label
_atom_site_type_symbol
_atom_site_fract_x
_atom_site_fract_y
_atom_site_fract_z
_atom_site_U_iso_or_equiv
_atom_site_adp_type
_atom_site_occupancy
_atom_site_symmetry_multiplicity
_atom_site_calc_flag
_atom_site_refinement_flags
Fe1 Fe 0.285762(11) 0.737324(19) 0.280554(8) 0.01675(6) Uani 1 1 d .
Fe2 Fe 0.219709(11) 0.53757(2) 0.233049(8) 0.01800(6) Uani 1 1 d .
Cl1 Cl 0.40457(2) 0.76337(4) 0.284150(17) 0.02925(10) Uani 1 1 d .
Cl2 Cl 0.12250(2) 0.42136(4) 0.232848(17) 0.02807(9) Uani 1 1 d .
N1 N 0.21255(7) 0.70627(12) 0.20675(5) 0.0191(2) Uani 1 1 d .
N2 N 0.27957(7) 0.57532(12) 0.31017(5) 0.0184(2) Uani 1 1 d .
N3 N 0.32027(7) 0.40108(12) 0.17247(5) 0.0221(3) Uani 1 1 d .
N4 N 0.20431(7) 0.40392(13) 0.11834(5) 0.0256(3) Uani 1 1 d .
N5 N 0.32048(7) 0.91473(12) 0.38545(5) 0.0217(3) Uani 1 1 d .
N6 N 0.23697(7) 1.00251(12) 0.31204(5) 0.0222(3) Uani 1 1 d .
C1 C 0.28742(8) 0.53683(14) 0.36558(6) 0.0196(3) Uani 1 1 d .
C2 C 0.35102(9) 0.46545(15) 0.39972(6) 0.0240(3) Uani 1 1 d .
C3 C 0.36094(10) 0.43588(16) 0.45633(7) 0.0309(4) Uani 1 1 d .
H3 H 0.4033 0.3915 0.4791 0.037 Uiso 1 1 calc R
C4 C 0.30982(11) 0.47048(16) 0.47946(7) 0.0335(4) Uani 1 1 d .
H4 H 0.3182 0.4510 0.5174 0.040 Uiso 1 1 calc R
C5 C 0.24667(10) 0.53382(16) 0.44583(7) 0.0303(4) Uani 1 1 d .
H5 H 0.2113 0.5540 0.4609 0.036 Uiso 1 1 calc R
C6 C 0.23387(9) 0.56913(15) 0.38926(6) 0.0230(3) Uani 1 1 d .
C7 C 0.16176(9) 0.63770(17) 0.35591(7) 0.0289(3) Uani 1 1 d .
H7 H 0.1599 0.6547 0.3172 0.035 Uiso 1 1 calc R
C8 C 0.09486(11) 0.5543(2) 0.35061(9) 0.0446(5) Uani 1 1 d .
H8A H 0.0992 0.4744 0.3343 0.067 Uiso 1 1 calc R
H8B H 0.0496 0.5951 0.3263 0.067 Uiso 1 1 calc R
H8C H 0.0939 0.5412 0.3880 0.067 Uiso 1 1 calc R
C9 C 0.15465(11) 0.76383(18) 0.38331(8) 0.0357(4) Uani 1 1 d .
H9A H 0.1560 0.7489 0.4212 0.053 Uiso 1 1 calc R
H9B H 0.1083 0.8033 0.3603 0.053 Uiso 1 1 calc R
H9C H 0.1952 0.8180 0.3856 0.053 Uiso 1 1 calc R
C10 C 0.40867(9) 0.42348(17) 0.37644(7) 0.0299(4) Uani 1 1 d .
H10 H 0.3860 0.4302 0.3345 0.036 Uiso 1 1 calc R
C11 C 0.43202(11) 0.28531(19) 0.39153(9) 0.0412(4) Uani 1 1 d .
H11A H 0.4556 0.2764 0.4324 0.062 Uiso 1 1 calc R
H11B H 0.4663 0.2611 0.3744 0.062 Uiso 1 1 calc R
H11C H 0.3888 0.2321 0.3772 0.062 Uiso 1 1 calc R
C12 C 0.47668(12) 0.5093(2) 0.39764(11) 0.0497(5) Uani 1 1 d .
H12A H 0.4618 0.5942 0.3853 0.075 Uiso 1 1 calc R
H12B H 0.5121 0.4810 0.3822 0.075 Uiso 1 1 calc R
H12C H 0.4990 0.5067 0.4388 0.075 Uiso 1 1 calc R
C13 C 0.25343(8) 0.44129(15) 0.17092(6) 0.0219(3) Uani 1 1 d .
C14 C 0.39029(8) 0.42701(16) 0.22209(7) 0.0258(3) Uani 1 1 d .
H14 H 0.3768 0.4743 0.2500 0.031 Uiso 1 1 calc R
C15 C 0.44322(10) 0.51030(18) 0.20611(8) 0.0338(4) Uani 1 1 d .
H15A H 0.4627 0.4634 0.1825 0.051 Uiso 1 1 calc R
H15B H 0.4835 0.5372 0.2404 0.051 Uiso 1 1 calc R
H15C H 0.4168 0.5828 0.1854 0.051 Uiso 1 1 calc R
C16 C 0.42667(10) 0.30514(19) 0.25122(7) 0.0349(4) Uani 1 1 d .
H16A H 0.3905 0.2541 0.2585 0.052 Uiso 1 1 calc R
H16B H 0.4670 0.3243 0.2868 0.052 Uiso 1 1 calc R
H16C H 0.4455 0.2600 0.2267 0.052 Uiso 1 1 calc R
C17 C 0.31348(9) 0.33687(16) 0.12225(7) 0.0266(3) Uani 1 1 d .
C18 C 0.37584(11) 0.2769(2) 0.11032(9) 0.0421(5) Uani 1 1 d .
H18A H 0.3942 0.2051 0.1349 0.063 Uiso 1 1 calc R
H18B H 0.4154 0.3369 0.1174 0.063 Uiso 1 1 calc R
H18C H 0.3579 0.2502 0.0710 0.063 Uiso 1 1 calc R
C19 C 0.24033(9) 0.33861(16) 0.08823(7) 0.0285(3) Uani 1 1 d .
C20 C 0.12477(9) 0.44116(17) 0.09600(7) 0.0311(4) Uani 1 1 d .
H20 H 0.1179 0.4907 0.1263 0.037 Uiso 1 1 calc R
C21 C 0.10627(11) 0.5291(2) 0.04430(8) 0.0417(5) Uani 1 1 d .
H21A H 0.1426 0.5954 0.0534 0.062 Uiso 1 1 calc R
H21B H 0.0577 0.5649 0.0351 0.062 Uiso 1 1 calc R
H21C H 0.1069 0.4821 0.0120 0.062 Uiso 1 1 calc R
C22 C 0.07327(10) 0.3281(2) 0.08528(9) 0.0443(5) Uani 1 1 d .
H22A H 0.0715 0.2845 0.0514 0.067 Uiso 1 1 calc R
H22B H 0.0241 0.3561 0.0800 0.067 Uiso 1 1 calc R
H22C H 0.0916 0.2720 0.1176 0.067 Uiso 1 1 calc R
C23 C 0.20284(11) 0.2783(2) 0.03059(8) 0.0443(5) Uani 1 1 d .
H23A H 0.2396 0.2390 0.0193 0.066 Uiso 1 1 calc R
H23B H 0.1767 0.3414 0.0029 0.066 Uiso 1 1 calc R
H23C H 0.1682 0.2157 0.0326 0.066 Uiso 1 1 calc R
C24 C 0.17393(9) 0.77209(15) 0.15601(6) 0.0231(3) Uani 1 1 d .
C25 C 0.21271(10) 0.82773(18) 0.12402(7) 0.0313(4) Uani 1 1 d .
C26 C 0.17356(12) 0.9054(2) 0.07732(8) 0.0459(5) Uani 1 1 d .
H26 H 0.1989 0.9436 0.0569 0.055 Uiso 1 1 calc R
C27 C 0.09834(12) 0.9265(2) 0.06090(8) 0.0506(6) Uani 1 1 d .
H27 H 0.0735 0.9816 0.0309 0.061 Uiso 1 1 calc R
C28 C 0.05993(11) 0.8648(2) 0.08949(8) 0.0403(4) Uani 1 1 d .
H28 H 0.0088 0.8771 0.0773 0.048 Uiso 1 1 calc R
C29 C 0.09531(9) 0.78518(16) 0.13590(7) 0.0279(3) Uani 1 1 d .
C30 C 0.05043(9) 0.71069(17) 0.16343(7) 0.0290(3) Uani 1 1 d .
H30 H 0.0781 0.6326 0.1783 0.035 Uiso 1 1 calc R
C31 C -0.02634(11) 0.6716(2) 0.12021(9) 0.0491(5) Uani 1 1 d .
H31A H -0.0579 0.7445 0.1087 0.074 Uiso 1 1 calc R
H31B H -0.0480 0.6112 0.1376 0.074 Uiso 1 1 calc R
H31C H -0.0213 0.6344 0.0872 0.074 Uiso 1 1 calc R
C32 C 0.04251(11) 0.77696(18) 0.21440(8) 0.0353(4) Uani 1 1 d .
H32A H 0.0139 0.8528 0.2015 0.053 Uiso 1 1 calc R
H32B H 0.0910 0.7977 0.2422 0.053 Uiso 1 1 calc R
H32C H 0.0176 0.7221 0.2315 0.053 Uiso 1 1 calc R
C33 C 0.29386(10) 0.7995(2) 0.13682(7) 0.0375(4) Uani 1 1 d .
H33 H 0.3129 0.7483 0.1718 0.045 Uiso 1 1 calc R
C34 C 0.34088(13) 0.9194(2) 0.14795(10) 0.0559(6) Uani 1 1 d .
H34A H 0.3215 0.9739 0.1151 0.084 Uiso 1 1 calc R
H34B H 0.3915 0.8976 0.1547 0.084 Uiso 1 1 calc R
H34C H 0.3392 0.9620 0.1810 0.084 Uiso 1 1 calc R
C35 C 0.30234(13) 0.7220(3) 0.08824(9) 0.0561(6) Uani 1 1 d .
H35A H 0.2776 0.6424 0.0850 0.084 Uiso 1 1 calc R
H35B H 0.3543 0.7080 0.0967 0.084 Uiso 1 1 calc R
H35C H 0.2805 0.7673 0.0527 0.084 Uiso 1 1 calc R
C36 C 0.27938(8) 0.89728(14) 0.32860(6) 0.0199(3) Uani 1 1 d .
C37 C 0.38094(9) 0.82781(15) 0.41826(6) 0.0251(3) Uani 1 1 d .
H37 H 0.3747 0.7516 0.3949 0.030 Uiso 1 1 calc R
C38 C 0.45574(9) 0.88475(19) 0.42539(7) 0.0336(4) Uani 1 1 d .
H38A H 0.4560 0.9043 0.3883 0.050 Uiso 1 1 calc R
H38B H 0.4947 0.8254 0.4445 0.050 Uiso 1 1 calc R
H38C H 0.4638 0.9605 0.4478 0.050 Uiso 1 1 calc R
C39 C 0.37742(11) 0.78635(18) 0.47536(7) 0.0339(4) Uani 1 1 d .
H39A H 0.3967 0.8524 0.5032 0.051 Uiso 1 1 calc R
H39B H 0.4068 0.7114 0.4888 0.051 Uiso 1 1 calc R
H39C H 0.3266 0.7692 0.4698 0.051 Uiso 1 1 calc R
C40 C 0.30314(9) 1.02993(15) 0.40407(7) 0.0259(3) Uani 1 1 d .
C41 C 0.25095(9) 1.08583(15) 0.35810(7) 0.0260(3) Uani 1 1 d .
C42 C 0.19189(9) 1.02699(15) 0.25076(7) 0.0268(3) Uani 1 1 d .
H42 H 0.1859 0.9460 0.2307 0.032 Uiso 1 1 calc R
C43 C 0.23423(11) 1.11437(19) 0.22562(8) 0.0394(4) Uani 1 1 d .
H43A H 0.2383 1.1967 0.2424 0.059 Uiso 1 1 calc R
H43B H 0.2078 1.1203 0.1848 0.059 Uiso 1 1 calc R
H43C H 0.2832 1.0809 0.2339 0.059 Uiso 1 1 calc R
C44 C 0.11404(10) 1.07511(17) 0.24028(9) 0.0376(4) Uani 1 1 d .
H44A H 0.0944 1.0298 0.2643 0.056 Uiso 1 1 calc R
H44B H 0.0823 1.0624 0.2007 0.056 Uiso 1 1 calc R
H44C H 0.1163 1.1634 0.2492 0.056 Uiso 1 1 calc R
C45 C 0.21456(11) 1.21108(17) 0.35491(8) 0.0360(4) Uani 1 1 d .
H45A H 0.1627 1.1991 0.3472 0.054 Uiso 1 1 calc R
H45B H 0.2196 1.2602 0.3247 0.054 Uiso 1 1 calc R
H45C H 0.2379 1.2545 0.3908 0.054 Uiso 1 1 calc R
C46 C 0.33557(11) 1.07732(18) 0.46461(7) 0.0361(4) Uani 1 1 d .
H46A H 0.3216 1.1639 0.4655 0.054 Uiso 1 1 calc R
H46B H 0.3889 1.0708 0.4791 0.054 Uiso 1 1 calc R
H46C H 0.3170 1.0276 0.4880 0.054 Uiso 1 1 calc R

loop_
_atom_site_aniso_label
_atom_site_aniso_U_11
_atom_site_aniso_U_22
_atom_site_aniso_U_33
_atom_site_aniso_U_23
_atom_site_aniso_U_13
_atom_site_aniso_U_12
Fe1 0.01625(11) 0.01944(11) 0.01320(10) -0.00047(7) 0.00416(8) -0.00088(7)
Fe2 0.01618(11) 0.02036(12) 0.01445(10) -0.00200(7) 0.00258(8) 0.00039(8)
Cl1 0.02122(19) 0.0413(2) 0.02729(19) -0.00581(16) 0.01164(15) -0.00765(15)
Cl2 0.02321(19) 0.02611(19) 0.03134(19) -0.00145(15) 0.00657(15) -0.00502(14)
N1 0.0181(6) 0.0234(6) 0.0148(5) -0.0008(5) 0.0052(4) 0.0017(5)
N2 0.0167(6) 0.0215(6) 0.0147(5) 0.0000(4) 0.0036(4) -0.0010(5)
N3 0.0203(6) 0.0245(7) 0.0200(6) -0.0034(5) 0.0060(5) 0.0028(5)
N4 0.0229(7) 0.0298(7) 0.0197(6) -0.0056(5) 0.0033(5) 0.0034(5)
N5 0.0244(6) 0.0211(6) 0.0184(6) -0.0036(5) 0.0069(5) -0.0035(5)
N6 0.0208(6) 0.0205(6) 0.0228(6) -0.0039(5) 0.0056(5) -0.0014(5)
C1 0.0213(7) 0.0192(7) 0.0156(6) -0.0010(5) 0.0042(5) -0.0060(5)
C2 0.0277(8) 0.0228(8) 0.0176(7) 0.0010(6) 0.0044(6) -0.0034(6)
C3 0.0398(10) 0.0258(8) 0.0179(7) 0.0036(6) 0.0011(6) -0.0020(7)
C4 0.0540(11) 0.0285(9) 0.0166(7) 0.0019(6) 0.0120(7) -0.0079(8)
C5 0.0414(10) 0.0307(9) 0.0236(7) -0.0035(6) 0.0177(7) -0.0091(7)
C6 0.0246(8) 0.0249(8) 0.0192(7) -0.0021(6) 0.0082(6) -0.0076(6)
C7 0.0232(8) 0.0402(10) 0.0257(7) -0.0034(7) 0.0122(6) -0.0037(7)
C8 0.0296(10) 0.0594(13) 0.0477(11) -0.0143(10) 0.0179(8) -0.0150(9)
C9 0.0332(9) 0.0398(10) 0.0389(10) -0.0019(8) 0.0193(8) 0.0008(8)
C10 0.0283(8) 0.0361(9) 0.0215(7) 0.0060(6) 0.0053(6) 0.0072(7)
C11 0.0410(11) 0.0394(11) 0.0418(10) 0.0083(8) 0.0144(9) 0.0117(9)
C12 0.0363(11) 0.0486(12) 0.0673(14) 0.0001(11) 0.0233(10) -0.0028(9)
C13 0.0204(7) 0.0238(8) 0.0185(7) -0.0018(6) 0.0042(5) 0.0021(6)
C14 0.0194(7) 0.0327(9) 0.0224(7) -0.0050(6) 0.0047(6) 0.0023(6)
C15 0.0259(8) 0.0361(10) 0.0394(9) -0.0090(8) 0.0128(7) -0.0027(7)
C16 0.0288(9) 0.0414(10) 0.0298(8) 0.0034(7) 0.0062(7) 0.0097(8)
C17 0.0289(8) 0.0287(8) 0.0227(7) -0.0064(6) 0.0104(6) 0.0013(6)
C18 0.0323(10) 0.0569(13) 0.0394(10) -0.0184(9) 0.0162(8) 0.0037(9)
C19 0.0302(8) 0.0316(9) 0.0225(7) -0.0074(6) 0.0087(6) 0.0023(7)
C20 0.0222(8) 0.0411(10) 0.0220(7) -0.0084(7) -0.0003(6) 0.0070(7)
C21 0.0396(10) 0.0469(11) 0.0246(8) -0.0056(8) -0.0030(7) 0.0147(9)
C22 0.0257(9) 0.0540(13) 0.0440(11) -0.0113(9) 0.0031(8) -0.0016(8)
C23 0.0380(10) 0.0578(13) 0.0316(9) -0.0236(9) 0.0074(8) 0.0019(9)
C24 0.0252(8) 0.0258(8) 0.0157(6) 0.0004(6) 0.0049(6) 0.0054(6)
C25 0.0324(9) 0.0412(10) 0.0205(7) 0.0077(7) 0.0104(6) 0.0074(7)
C26 0.0471(12) 0.0619(14) 0.0308(9) 0.0222(9) 0.0172(8) 0.0151(10)
C27 0.0492(12) 0.0658(15) 0.0314(10) 0.0236(10) 0.0095(9) 0.0235(11)
C28 0.0312(9) 0.0524(12) 0.0288(9) 0.0083(8) 0.0023(7) 0.0167(8)
C29 0.0261(8) 0.0312(9) 0.0222(7) -0.0005(6) 0.0047(6) 0.0070(7)
C30 0.0187(7) 0.0290(8) 0.0336(8) -0.0017(7) 0.0035(6) 0.0036(6)
C31 0.0269(9) 0.0638(14) 0.0478(11) -0.0144(10) 0.0047(8) -0.0029(9)
C32 0.0337(10) 0.0365(10) 0.0370(9) -0.0010(8) 0.0150(8) -0.0026(8)
C33 0.0330(9) 0.0584(12) 0.0251(8) 0.0144(8) 0.0156(7) 0.0088(9)
C34 0.0457(13) 0.0738(17) 0.0547(13) 0.0161(12) 0.0263(11) -0.0032(11)
C35 0.0519(13) 0.0895(18) 0.0340(10) 0.0136(11) 0.0243(10) 0.0281(13)
C36 0.0177(7) 0.0214(7) 0.0192(6) -0.0010(5) 0.0054(5) -0.0033(5)
C37 0.0263(8) 0.0252(8) 0.0190(7) -0.0027(6) 0.0034(6) -0.0009(6)
C38 0.0247(8) 0.0438(10) 0.0278(8) -0.0082(7) 0.0052(6) -0.0029(7)
C39 0.0416(10) 0.0338(9) 0.0199(7) 0.0014(7) 0.0046(7) -0.0063(8)
C40 0.0303(8) 0.0226(8) 0.0250(7) -0.0063(6) 0.0110(6) -0.0049(6)
C41 0.0268(8) 0.0238(8) 0.0272(8) -0.0072(6) 0.0099(6) -0.0040(6)
C42 0.0248(8) 0.0237(8) 0.0247(7) -0.0020(6) 0.0014(6) 0.0010(6)
C43 0.0448(11) 0.0404(11) 0.0313(9) 0.0072(8) 0.0129(8) 0.0042(9)
C44 0.0250(9) 0.0254(9) 0.0503(11) -0.0067(8) 0.0010(8) 0.0024(7)
C45 0.0364(10) 0.0262(9) 0.0414(10) -0.0093(7) 0.0106(8) 0.0017(7)
C46 0.0466(11) 0.0322(9) 0.0265(8) -0.0095(7) 0.0108(8) -0.0036(8)

loop_
_atom_type_symbol
_atom_type_description
_atom_type_scat_dispersion_real
_atom_type_scat_dispersion_imag
_atom_type_scat_source
C C 0.0033 0.0016 'International Tables Vol C Tables 4.2.6.8 and 6.1.1.4'
H H 0.0000 0.0000 'International Tables Vol C Tables 4.2.6.8 and 6.1.1.4'
N N 0.0061 0.0033 'International Tables Vol C Tables 4.2.6.8 and 6.1.1.4'
Cl Cl 0.1484 0.1585 'International Tables Vol C Tables 4.2.6.8 and 6.1.1.4'
Fe Fe 0.3463 0.8444 'International Tables Vol C Tables 4.2.6.8 and 6.1.1.4'

loop_
_geom_angle_atom_site_label_1
_geom_angle_atom_site_label_2
_geom_angle_atom_site_label_3
_geom_angle
N1 Fe1 N2 95.35(5)
N1 Fe1 C36 121.14(6)
N2 Fe1 C36 118.23(6)
N1 Fe1 Cl1 115.17(4)
N2 Fe1 Cl1 108.03(4)
C36 Fe1 Cl1 99.30(4)
N1 Fe1 Fe2 48.17(4)
N2 Fe1 Fe2 47.95(4)
C36 Fe1 Fe2 144.30(4)
Cl1 Fe1 Fe2 116.095(16)
N2 Fe2 N1 95.42(5)
N2 Fe2 C13 127.34(6)
N1 Fe2 C13 101.07(6)
N2 Fe2 Cl2 107.56(4)
N1 Fe2 Cl2 124.51(4)
C13 Fe2 Cl2 103.17(4)
N2 Fe2 Fe1 48.21(4)
N1 Fe2 Fe1 47.98(4)
C13 Fe2 Fe1 119.76(4)
Cl2 Fe2 Fe1 136.996(16)
C24 N1 Fe1 138.85(11)
C24 N1 Fe2 137.23(10)
Fe1 N1 Fe2 83.84(5)
C1 N2 Fe2 138.73(10)
C1 N2 Fe1 130.96(10)
Fe2 N2 Fe1 83.84(5)
C13 N3 C17 111.85(13)
C13 N3 C14 121.78(12)
C17 N3 C14 126.36(13)
C13 N4 C19 111.30(13)
C13 N4 C20 122.09(13)
C19 N4 C20 126.36(13)
C36 N5 C40 110.76(13)
C36 N5 C37 121.76(12)
C40 N5 C37 127.01(13)
C36 N6 C41 111.25(13)
C36 N6 C42 120.87(12)
C41 N6 C42 127.27(13)
N2 C1 C2 119.49(13)
N2 C1 C6 121.95(13)
C2 C1 C6 118.55(13)
C3 C2 C1 118.86(15)
C3 C2 C10 119.78(15)
C1 C2 C10 121.35(13)
C4 C3 C2 122.17(16)
C4 C3 H3 118.9
C2 C3 H3 118.9
C5 C4 C3 119.15(15)
C5 C4 H4 120.4
C3 C4 H4 120.4
C4 C5 C6 121.79(16)
C4 C5 H5 119.1
C6 C5 H5 119.1
C5 C6 C1 119.37(15)
C5 C6 C7 117.20(14)
C1 C6 C7 123.42(13)
C6 C7 C9 113.07(14)
C6 C7 C8 110.13(16)
C9 C7 C8 108.67(14)
C6 C7 H7 108.3
C9 C7 H7 108.3
C8 C7 H7 108.3
C7 C8 H8A 109.5
C7 C8 H8B 109.5
H8A C8 H8B 109.5
C7 C8 H8C 109.5
H8A C8 H8C 109.5
H8B C8 H8C 109.5
C7 C9 H9A 109.5
C7 C9 H9B 109.5
H9A C9 H9B 109.5
C7 C9 H9C 109.5
H9A C9 H9C 109.5
H9B C9 H9C 109.5
C2 C10 C12 111.09(15)
C2 C10 C11 112.01(15)
C12 C10 C11 110.37(16)
C2 C10 H10 107.7
C12 C10 H10 107.7
C11 C10 H10 107.7
C10 C11 H11A 109.5
C10 C11 H11B 109.5
H11A C11 H11B 109.5
C10 C11 H11C 109.5
H11A C11 H11C 109.5
H11B C11 H11C 109.5
C10 C12 H12A 109.5
C10 C12 H12B 109.5
H12A C12 H12B 109.5
C10 C12 H12C 109.5
H12A C12 H12C 109.5
H12B C12 H12C 109.5
N3 C13 N4 104.00(12)
N3 C13 Fe2 132.84(11)
N4 C13 Fe2 123.13(11)
N3 C14 C16 110.94(14)
N3 C14 C15 112.28(13)
C16 C14 C15 112.61(14)
N3 C14 H14 106.9
C16 C14 H14 106.9
C15 C14 H14 106.9
C14 C15 H15A 109.5
C14 C15 H15B 109.5
H15A C15 H15B 109.5
C14 C15 H15C 109.5
H15A C15 H15C 109.5
H15B C15 H15C 109.5
C14 C16 H16A 109.5
C14 C16 H16B 109.5
H16A C16 H16B 109.5
C14 C16 H16C 109.5
H16A C16 H16C 109.5
H16B C16 H16C 109.5
C19 C17 N3 106.17(13)
C19 C17 C18 127.89(15)
N3 C17 C18 125.93(15)
C17 C18 H18A 109.5
C17 C18 H18B 109.5
H18A C18 H18B 109.5
C17 C18 H18C 109.5
H18A C18 H18C 109.5
H18B C18 H18C 109.5
C17 C19 N4 106.67(13)
C17 C19 C23 127.75(15)
N4 C19 C23 125.52(15)
N4 C20 C22 112.22(15)
N4 C20 C21 110.80(15)
C22 C20 C21 114.00(15)
N4 C20 H20 106.4
C22 C20 H20 106.4
C21 C20 H20 106.4
C20 C21 H21A 109.5
C20 C21 H21B 109.5
H21A C21 H21B 109.5
C20 C21 H21C 109.5
H21A C21 H21C 109.5
H21B C21 H21C 109.5
C20 C22 H22A 109.5
C20 C22 H22B 109.5
H22A C22 H22B 109.5
C20 C22 H22C 109.5
H22A C22 H22C 109.5
H22B C22 H22C 109.5
C19 C23 H23A 109.5
C19 C23 H23B 109.5
H23A C23 H23B 109.5
C19 C23 H23C 109.5
H23A C23 H23C 109.5
H23B C23 H23C 109.5
N1 C24 C29 120.09(14)
N1 C24 C25 120.70(14)
C29 C24 C25 119.21(14)
C26 C25 C24 119.04(16)
C26 C25 C33 118.71(16)
C24 C25 C33 122.16(14)
C27 C26 C25 121.32(18)
C27 C26 H26 119.3
C25 C26 H26 119.3
C26 C27 C28 119.34(17)
C26 C27 H27 120.3
C28 C27 H27 120.3
C27 C28 C29 122.24(17)
C27 C28 H28 118.9
C29 C28 H28 118.9
C28 C29 C24 118.37(16)
C28 C29 C30 120.82(16)
C24 C29 C30 120.78(14)
C31 C30 C29 112.78(16)
C31 C30 C32 109.81(15)
C29 C30 C32 114.01(15)
C31 C30 H30 106.6
C29 C30 H30 106.6
C32 C30 H30 106.6
C30 C31 H31A 109.5
C30 C31 H31B 109.5
H31A C31 H31B 109.5
C30 C31 H31C 109.5
H31A C31 H31C 109.5
H31B C31 H31C 109.5
C30 C32 H32A 109.5
C30 C32 H32B 109.5
H32A C32 H32B 109.5
C30 C32 H32C 109.5
H32A C32 H32C 109.5
H32B C32 H32C 109.5
C25 C33 C34 112.12(18)
C25 C33 C35 111.02(16)
C34 C33 C35 110.54(18)
C25 C33 H33 107.7
C34 C33 H33 107.7
C35 C33 H33 107.7
C33 C34 H34A 109.5
C33 C34 H34B 109.5
H34A C34 H34B 109.5
C33 C34 H34C 109.5
H34A C34 H34C 109.5
H34B C34 H34C 109.5
C33 C35 H35A 109.5
C33 C35 H35B 109.5
H35A C35 H35B 109.5
C33 C35 H35C 109.5
H35A C35 H35C 109.5
H35B C35 H35C 109.5
N6 C36 N5 104.74(12)
N6 C36 Fe1 130.25(10)
N5 C36 Fe1 125.00(11)
N5 C37 C38 109.81(14)
N5 C37 C39 113.15(14)
C38 C37 C39 112.93(13)
N5 C37 H37 106.8
C38 C37 H37 106.8
C39 C37 H37 106.8
C37 C38 H38A 109.5
C37 C38 H38B 109.5
H38A C38 H38B 109.5
C37 C38 H38C 109.5
H38A C38 H38C 109.5
H38B C38 H38C 109.5
C37 C39 H39A 109.5
C37 C39 H39B 109.5
H39A C39 H39B 109.5
C37 C39 H39C 109.5
H39A C39 H39C 109.5
H39B C39 H39C 109.5
C41 C40 N5 107.08(13)
C41 C40 C46 127.74(15)
N5 C40 C46 125.15(15)
C40 C41 N6 106.17(14)
C40 C41 C45 128.40(15)
N6 C41 C45 125.43(15)
N6 C42 C44 112.99(14)
N6 C42 C43 110.08(13)
C44 C42 C43 112.55(15)
N6 C42 H42 106.9
C44 C42 H42 106.9
C43 C42 H42 106.9
C42 C43 H43A 109.5
C42 C43 H43B 109.5
H43A C43 H43B 109.5
C42 C43 H43C 109.5
H43A C43 H43C 109.5
H43B C43 H43C 109.5
C42 C44 H44A 109.5
C42 C44 H44B 109.5
H44A C44 H44B 109.5
C42 C44 H44C 109.5
H44A C44 H44C 109.5
H44B C44 H44C 109.5
C41 C45 H45A 109.5
C41 C45 H45B 109.5
H45A C45 H45B 109.5
C41 C45 H45C 109.5
H45A C45 H45C 109.5
H45B C45 H45C 109.5
C40 C46 H46A 109.5
C40 C46 H46B 109.5
H46A C46 H46B 109.5
C40 C46 H46C 109.5
H46A C46 H46C 109.5
H46B C46 H46C 109.5

loop_
_geom_bond_atom_site_label_1
_geom_bond_atom_site_label_2
_geom_bond_distance
Fe1 N1 1.8881(12)
Fe1 N2 1.8950(13)
Fe1 C36 2.1159(15)
Fe1 Cl1 2.2940(7)
Fe1 Fe2 2.5267(6)
Fe2 N2 1.8871(12)
Fe2 N1 1.8937(14)
Fe2 C13 2.1738(15)
Fe2 Cl2 2.2549(6)
N1 C24 1.3967(19)
N2 C1 1.4082(18)
N3 C13 1.354(2)
N3 C17 1.3998(19)
N3 C14 1.4783(19)
N4 C13 1.3621(19)
N4 C19 1.399(2)
N4 C20 1.482(2)
N5 C36 1.3601(18)
N5 C40 1.396(2)
N5 C37 1.472(2)
N6 C36 1.354(2)
N6 C41 1.401(2)
N6 C42 1.478(2)
C1 C2 1.423(2)
C1 C6 1.428(2)
C2 C3 1.402(2)
C2 C10 1.519(2)
C3 C4 1.383(3)
C3 H3 0.9300
C4 C5 1.370(3)
C4 H4 0.9300
C5 C6 1.403(2)
C5 H5 0.9300
C6 C7 1.515(2)
C7 C9 1.536(3)
C7 C8 1.536(2)
C7 H7 0.9800
C8 H8A 0.9600
C8 H8B 0.9600
C8 H8C 0.9600
C9 H9A 0.9600
C9 H9B 0.9600
C9 H9C 0.9600
C10 C12 1.522(3)
C10 C11 1.537(3)
C10 H10 0.9800
C11 H11A 0.9600
C11 H11B 0.9600
C11 H11C 0.9600
C12 H12A 0.9600
C12 H12B 0.9600
C12 H12C 0.9600
C14 C16 1.520(2)
C14 C15 1.524(2)
C14 H14 0.9800
C15 H15A 0.9600
C15 H15B 0.9600
C15 H15C 0.9600
C16 H16A 0.9600
C16 H16B 0.9600
C16 H16C 0.9600
C17 C19 1.349(2)
C17 C18 1.499(2)
C18 H18A 0.9600
C18 H18B 0.9600
C18 H18C 0.9600
C19 C23 1.497(2)
C20 C22 1.518(3)
C20 C21 1.530(3)
C20 H20 0.9800
C21 H21A 0.9600
C21 H21B 0.9600
C21 H21C 0.9600
C22 H22A 0.9600
C22 H22B 0.9600
C22 H22C 0.9600
C23 H23A 0.9600
C23 H23B 0.9600
C23 H23C 0.9600
C24 C29 1.420(2)
C24 C25 1.428(2)
C25 C26 1.399(2)
C25 C33 1.514(2)
C26 C27 1.377(3)
C26 H26 0.9300
C27 C28 1.386(3)
C27 H27 0.9300
C28 C29 1.392(2)
C28 H28 0.9300
C29 C30 1.528(2)
C30 C31 1.529(2)
C30 C32 1.525(2)
C30 H30 0.9800
C31 H31A 0.9600
C31 H31B 0.9600
C31 H31C 0.9600
C32 H32A 0.9600
C32 H32B 0.9600
C32 H32C 0.9600
C33 C34 1.527(3)
C33 C35 1.537(3)
C33 H33 0.9800
C34 H34A 0.9600
C34 H34B 0.9600
C34 H34C 0.9600
C35 H35A 0.9600
C35 H35B 0.9600
C35 H35C 0.9600
C37 C38 1.520(2)
C37 C39 1.534(2)
C37 H37 0.9800
C38 H38A 0.9600
C38 H38B 0.9600
C38 H38C 0.9600
C39 H39A 0.9600
C39 H39B 0.9600
C39 H39C 0.9600
C40 C41 1.349(2)
C40 C46 1.498(2)
C41 C45 1.492(2)
C42 C44 1.521(2)
C42 C43 1.530(3)
C42 H42 0.9800
C43 H43A 0.9600
C43 H43B 0.9600
C43 H43C 0.9600
C44 H44A 0.9600
C44 H44B 0.9600
C44 H44C 0.9600
C45 H45A 0.9600
C45 H45B 0.9600
C45 H45C 0.9600
C46 H46A 0.9600
C46 H46B 0.9600
C46 H46C 0.9600
